data_4519100
loop_
_publ_author_name
'Sahoo, Manoj Kumar'
'Kim, Dongwook'
'Chang, Sukbok'
'Park, Jung-Woo'

_publ_section_title
;
 Regioselective Access to \a-Vinylsilanes and \a-Vinylgermanes by
 Cobalt-Catalyzed Migratory Hydrofunctionalization of 2-Alkynes
;
_journal_issue 20
_journal_name_full 'ACS Catalysis'
_journal_page_first 12777
_journal_page_last 12784
_journal_paper_doi 10.1021/acscatal.1c03769
_journal_volume 11
_journal_year 2021
_chemical_formula_moiety 'C31 H34 Ge'
_chemical_formula_sum 'C31 H34 Ge'
_chemical_formula_weight 479.17
_space_group_crystal_system monoclinic
_space_group_IT_number 15
_space_group_name_Hall '-C 2yc'
_space_group_name_H-M_alt 'C 1 2/c 1'
_atom_sites_solution_hydrogens geom
_audit_creation_method SHELXL-2018/3
_cell_angle_alpha 90
_cell_angle_beta 95.1336(11)
_cell_angle_gamma 90
_cell_formula_units_Z 8
_cell_length_a 23.3649(7)
_cell_length_b 11.1865(3)
_cell_length_c 19.0190(5)
_cell_measurement_reflns_used 9917
_cell_measurement_temperature 173(2)
_cell_measurement_theta_max 28.30
_cell_measurement_theta_min 2.65
_cell_volume 4951.1(2)
_computing_cell_refinement 'Bruker APEXIII'
_computing_data_collection 'Bruker APEXIII'
_computing_data_reduction 'Bruker SAINT'
_computing_molecular_graphics ORTEP
_computing_publication_material CIFTAB
_computing_structure_refinement SHELXL
_computing_structure_solution SHELXS
_diffrn_ambient_temperature 173(2)
_diffrn_measured_fraction_theta_full 0.988
_diffrn_measured_fraction_theta_max 0.991
_diffrn_measurement_device_type 'PHOTON II 14'
_diffrn_measurement_method 'phi and omega scans'
_diffrn_radiation_type MoK\a
_diffrn_radiation_wavelength 0.71073
_diffrn_reflns_av_R_equivalents 0.0272
_diffrn_reflns_av_unetI/netI 0.0141
_diffrn_reflns_Laue_measured_fraction_full 0.988
_diffrn_reflns_Laue_measured_fraction_max 0.991
_diffrn_reflns_limit_h_max 31
_diffrn_reflns_limit_h_min -31
_diffrn_reflns_limit_k_max 14
_diffrn_reflns_limit_k_min -14
_diffrn_reflns_limit_l_max 25
_diffrn_reflns_limit_l_min -25
_diffrn_reflns_number 59544
_diffrn_reflns_point_group_measured_fraction_full 0.988
_diffrn_reflns_point_group_measured_fraction_max 0.991
_diffrn_reflns_theta_full 25.242
_diffrn_reflns_theta_max 28.306
_diffrn_reflns_theta_min 2.649
_diffrn_source 'I&#x00CE;&#x00BC;S 3.0 Microfocus'
_exptl_absorpt_coefficient_mu 1.253
_exptl_absorpt_correction_T_max 0.7457
_exptl_absorpt_correction_T_min 0.6245
_exptl_absorpt_correction_type multi-scan
_exptl_absorpt_process_details SADABS
_exptl_crystal_colour colourless
_exptl_crystal_density_diffrn 1.286
_exptl_crystal_description plate
_exptl_crystal_F_000 2016
_exptl_crystal_size_max 0.277
_exptl_crystal_size_mid 0.081
_exptl_crystal_size_min 0.042
_refine_diff_density_max 0.294
_refine_diff_density_min -0.392
_refine_diff_density_rms 0.038
_refine_ls_extinction_method none
_refine_ls_goodness_of_fit_ref 1.043
_refine_ls_hydrogen_treatment constr
_refine_ls_matrix_type full
_refine_ls_number_parameters 289
_refine_ls_number_reflns 6109
_refine_ls_number_restraints 0
_refine_ls_restrained_S_all 1.043
_refine_ls_R_factor_all 0.0268
_refine_ls_R_factor_gt 0.0240
_refine_ls_shift/su_max 0.003
_refine_ls_shift/su_mean 0.000
_refine_ls_structure_factor_coef Fsqd
_refine_ls_weighting_details 'w=1/[\s^2^(Fo^2^)+(0.0323P)^2^+2.9347P] where P=(Fo^2^+2Fc^2^)/3'
_refine_ls_weighting_scheme calc
_refine_ls_wR_factor_gt 0.0621
_refine_ls_wR_factor_ref 0.0638
_reflns_Friedel_coverage 0.000
_reflns_number_gt 5585
_reflns_number_total 6109
_reflns_threshold_expression 'I > 2\s(I)'
_cod_data_source_file cs1c03769_si_003.cif
_cod_data_source_block A21045_015
_cod_depositor_comments
;
The following automatic conversions were performed:

data item '_exptl_absorpt_correction_type' value 'MULTI-SCAN' was
changed to 'multi-scan' in accordance with the
/home/data/users/saulius/crontab/automatic-downloads/current/ACS/lib/dictionaries/cif_core.dic
dictionary named 'cif_core.dic' version 2.4.2 last updated on
2011-04-26.

Automatic conversion script
Id: cif_fix_values 7556 2019-12-06 15:28:31Z antanas 
;
_cod_original_sg_symbol_H-M 'C 2/c'
_cod_database_code 4519100
_shelx_shelxl_version_number 2018/3
_shelx_space_group_comment
;
The symmetry employed for this shelxl refinement is uniquely defined
by the following loop, which should always be used as a source of
symmetry information in preference to the above space-group names.
They are only intended as comments.
;
_shelx_estimated_absorpt_t_min 0.723
_shelx_estimated_absorpt_t_max 0.949

loop_
_space_group_symop_operation_xyz
'x, y, z'
'-x, y, -z+1/2'
'x+1/2, y+1/2, z'
'-x+1/2, y+1/2, -z+1/2'
'-x, -y, -z'
'x, -y, z-1/2'
'-x+1/2, -y+1/2, -z'
'x+1/2, -y+1/2, z-1/2'

loop_
_atom_site_label
_atom_site_type_symbol
_atom_site_fract_x
_atom_site_fract_y
_atom_site_fract_z
_atom_site_U_iso_or_equiv
_atom_site_adp_type
_atom_site_occupancy
_atom_site_site_symmetry_order
_atom_site_calc_flag
_atom_site_refinement_flags_posn
_atom_site_refinement_flags_adp
_atom_site_refinement_flags_occupancy
_atom_site_disorder_assembly
_atom_site_disorder_group
Ge1 Ge 0.36337(2) 0.48644(2) 0.50399(2) 0.02578(5) Uani 1 1 d . . . . .
C2 C 0.39473(5) 0.60869(10) 0.56981(6) 0.0261(2) Uani 1 1 d . . . . .
C3 C 0.44630(5) 0.58910(11) 0.61071(6) 0.0309(2) Uani 1 1 d . . . . .
H3 H 0.464678 0.513542 0.608947 0.037 Uiso 1 1 calc R U . . .
C4 C 0.47138(6) 0.67836(13) 0.65412(7) 0.0352(3) Uani 1 1 d . . . . .
H4 H 0.506517 0.663262 0.681803 0.042 Uiso 1 1 calc R U . . .
C5 C 0.44543(6) 0.78845(13) 0.65707(7) 0.0379(3) Uani 1 1 d . . . . .
H5 H 0.462645 0.849508 0.686562 0.045 Uiso 1 1 calc R U . . .
C6 C 0.39416(6) 0.80973(12) 0.61685(8) 0.0428(3) Uani 1 1 d . . . . .
H6 H 0.376056 0.885535 0.618888 0.051 Uiso 1 1 calc R U . . .
C7 C 0.36912(6) 0.72099(12) 0.57364(7) 0.0357(3) Uani 1 1 d . . . . .
H7 H 0.333950 0.736772 0.546167 0.043 Uiso 1 1 calc R U . . .
C8 C 0.38830(5) 0.52572(10) 0.41133(6) 0.0273(2) Uani 1 1 d . . . . .
C9 C 0.42733(5) 0.61735(11) 0.40313(7) 0.0307(2) Uani 1 1 d . . . . .
H9 H 0.441489 0.663195 0.443002 0.037 Uiso 1 1 calc R U . . .
C10 C 0.44593(5) 0.64280(12) 0.33721(7) 0.0353(3) Uani 1 1 d . . . . .
H10 H 0.472306 0.706273 0.332353 0.042 Uiso 1 1 calc R U . . .
C11 C 0.42621(5) 0.57615(13) 0.27882(7) 0.0350(3) Uani 1 1 d . . . . .
H11 H 0.439314 0.593170 0.234029 0.042 Uiso 1 1 calc R U . . .
C12 C 0.38725(6) 0.48441(12) 0.28579(7) 0.0351(3) Uani 1 1 d . . . . .
H12 H 0.373714 0.438109 0.245841 0.042 Uiso 1 1 calc R U . . .
C13 C 0.36808(6) 0.46040(12) 0.35139(7) 0.0329(3) Uani 1 1 d . . . . .
H13 H 0.340751 0.398538 0.355658 0.039 Uiso 1 1 calc R U . . .
C14 C 0.39789(5) 0.33292(10) 0.53420(6) 0.0265(2) Uani 1 1 d . . . . .
C15 C 0.38790(6) 0.27976(12) 0.59855(7) 0.0340(3) Uani 1 1 d . . . . .
H15 H 0.362536 0.317168 0.628134 0.041 Uiso 1 1 calc R U . . .
C16 C 0.41453(7) 0.17308(13) 0.61984(8) 0.0420(3) Uani 1 1 d . . . . .
H16 H 0.406710 0.137455 0.663300 0.050 Uiso 1 1 calc R U . . .
C17 C 0.45229(6) 0.11865(12) 0.57810(8) 0.0419(3) Uani 1 1 d . . . . .
H17 H 0.470772 0.046141 0.592986 0.050 Uiso 1 1 calc R U . . .
C18 C 0.46311(6) 0.17004(12) 0.51460(8) 0.0391(3) Uani 1 1 d . . . . .
H18 H 0.489159 0.132979 0.485779 0.047 Uiso 1 1 calc R U . . .
C19 C 0.43591(5) 0.27591(11) 0.49284(7) 0.0318(2) Uani 1 1 d . . . . .
H19 H 0.443391 0.310095 0.448864 0.038 Uiso 1 1 calc R U . . .
C20 C 0.27934(6) 0.47946(12) 0.49424(7) 0.0332(3) Uani 1 1 d . . . . .
C21 C 0.25262(7) 0.5443(2) 0.44274(8) 0.0587(5) Uani 1 1 d . . . . .
H21A H 0.212076 0.539025 0.433326 0.070 Uiso 1 1 calc R U . . .
H21B H 0.274057 0.595858 0.415320 0.070 Uiso 1 1 calc R U . . .
C22 C 0.24616(5) 0.39660(11) 0.53868(7) 0.0324(3) Uani 1 1 d . . . . .
H22A H 0.272651 0.332839 0.557478 0.039 Uiso 1 1 calc R U . . .
H22B H 0.215631 0.357779 0.507168 0.039 Uiso 1 1 calc R U . . .
C23 C 0.21787(5) 0.45194(10) 0.60124(6) 0.0266(2) Uani 1 1 d . . . . .
C24 C 0.26054(6) 0.52249(13) 0.65106(7) 0.0362(3) Uani 1 1 d . . . . .
H24A H 0.276273 0.589989 0.625182 0.043 Uiso 1 1 calc R U . . .
H24B H 0.292892 0.469996 0.668374 0.043 Uiso 1 1 calc R U . . .
C25 C 0.23062(6) 0.57056(15) 0.71402(8) 0.0449(3) Uani 1 1 d . . . . .
H25 H 0.258800 0.616524 0.746180 0.054 Uiso 1 1 calc R U . . .
C26 C 0.20681(8) 0.46570(18) 0.75434(8) 0.0569(4) Uani 1 1 d . . . . .
H26A H 0.238684 0.412484 0.772285 0.068 Uiso 1 1 calc R U . . .
H26B H 0.187849 0.496234 0.795253 0.068 Uiso 1 1 calc R U . . .
C27 C 0.16371(8) 0.39580(16) 0.70566(9) 0.0528(4) Uani 1 1 d . . . . .
H27 H 0.148621 0.326977 0.732021 0.063 Uiso 1 1 calc R U . . .
C28 C 0.19326(7) 0.34906(13) 0.64253(8) 0.0420(3) Uani 1 1 d . . . . .
H28A H 0.165203 0.303615 0.610871 0.050 Uiso 1 1 calc R U . . .
H28B H 0.224691 0.293953 0.659413 0.050 Uiso 1 1 calc R U . . .
C29 C 0.16772(6) 0.53407(13) 0.57594(7) 0.0362(3) Uani 1 1 d . . . . .
H29A H 0.139863 0.489398 0.543598 0.043 Uiso 1 1 calc R U . . .
H29B H 0.182250 0.602302 0.549552 0.043 Uiso 1 1 calc R U . . .
C30 C 0.13752(6) 0.58094(14) 0.63883(8) 0.0454(3) Uani 1 1 d . . . . .
H30 H 0.104996 0.634289 0.621257 0.054 Uiso 1 1 calc R U . . .
C31 C 0.18062(7) 0.65201(14) 0.68765(9) 0.0495(4) Uani 1 1 d . . . . .
H31A H 0.161512 0.683268 0.728266 0.059 Uiso 1 1 calc R U . . .
H31B H 0.195202 0.720749 0.661748 0.059 Uiso 1 1 calc R U . . .
C32 C 0.11436(7) 0.47663(17) 0.67910(10) 0.0550(4) Uani 1 1 d . . . . .
H32A H 0.094631 0.506935 0.719469 0.066 Uiso 1 1 calc R U . . .
H32B H 0.086166 0.431036 0.647712 0.066 Uiso 1 1 calc R U . . .

loop_
_atom_site_aniso_label
_atom_site_aniso_U_11
_atom_site_aniso_U_22
_atom_site_aniso_U_33
_atom_site_aniso_U_23
_atom_site_aniso_U_13
_atom_site_aniso_U_12
Ge1 0.02769(7) 0.02757(7) 0.02202(7) 0.00201(4) 0.00183(5) 0.00322(4)
C2 0.0283(5) 0.0278(5) 0.0225(5) 0.0023(4) 0.0031(4) 0.0031(4)
C3 0.0321(6) 0.0338(6) 0.0266(6) 0.0011(5) 0.0020(5) 0.0096(5)
C4 0.0310(6) 0.0463(7) 0.0274(6) -0.0004(5) -0.0017(5) 0.0040(5)
C5 0.0401(7) 0.0389(7) 0.0346(7) -0.0083(5) 0.0027(5) -0.0033(6)
C6 0.0410(7) 0.0297(6) 0.0570(9) -0.0071(6) 0.0013(6) 0.0077(5)
C7 0.0313(6) 0.0308(6) 0.0439(7) 0.0012(5) -0.0033(5) 0.0067(5)
C8 0.0291(6) 0.0285(6) 0.0243(5) 0.0044(4) 0.0030(4) 0.0047(4)
C9 0.0281(6) 0.0312(6) 0.0328(6) -0.0014(5) 0.0032(5) 0.0019(5)
C10 0.0303(6) 0.0339(6) 0.0430(7) 0.0054(5) 0.0105(5) -0.0004(5)
C11 0.0317(6) 0.0444(7) 0.0302(6) 0.0096(5) 0.0090(5) 0.0076(5)
C12 0.0353(7) 0.0440(7) 0.0256(6) 0.0006(5) 0.0011(5) 0.0030(5)
C13 0.0350(6) 0.0345(6) 0.0291(6) 0.0029(5) 0.0023(5) -0.0038(5)
C14 0.0270(5) 0.0250(5) 0.0271(5) 0.0000(4) 0.0004(4) -0.0008(4)
C15 0.0375(7) 0.0355(6) 0.0297(6) 0.0045(5) 0.0063(5) 0.0039(5)
C16 0.0496(8) 0.0363(7) 0.0402(7) 0.0128(6) 0.0044(6) 0.0014(6)
C17 0.0463(8) 0.0256(6) 0.0524(8) 0.0034(6) -0.0027(6) 0.0047(5)
C18 0.0391(7) 0.0331(6) 0.0453(7) -0.0065(6) 0.0046(6) 0.0059(5)
C19 0.0323(6) 0.0321(6) 0.0313(6) -0.0006(5) 0.0044(5) 0.0003(5)
C20 0.0289(6) 0.0459(7) 0.0247(6) -0.0037(5) 0.0023(4) 0.0051(5)
C21 0.0362(8) 0.1043(15) 0.0358(8) 0.0188(9) 0.0046(6) 0.0182(9)
C22 0.0295(6) 0.0333(6) 0.0343(6) -0.0106(5) 0.0030(5) -0.0008(5)
C23 0.0270(5) 0.0248(5) 0.0279(5) -0.0019(4) 0.0023(4) 0.0005(4)
C24 0.0311(6) 0.0428(7) 0.0346(7) -0.0124(5) 0.0020(5) -0.0028(5)
C25 0.0433(8) 0.0556(9) 0.0355(7) -0.0176(6) 0.0021(6) 0.0000(7)
C26 0.0686(11) 0.0745(12) 0.0285(7) 0.0045(7) 0.0085(7) 0.0151(9)
C27 0.0647(10) 0.0518(9) 0.0452(8) 0.0090(7) 0.0231(7) -0.0070(8)
C28 0.0508(8) 0.0313(7) 0.0450(8) 0.0041(6) 0.0110(6) -0.0031(6)
C29 0.0351(7) 0.0391(7) 0.0341(7) 0.0010(5) 0.0008(5) 0.0086(5)
C30 0.0403(7) 0.0491(8) 0.0470(8) -0.0049(7) 0.0059(6) 0.0163(6)
C31 0.0590(9) 0.0401(8) 0.0514(9) -0.0132(7) 0.0156(7) 0.0072(7)
C32 0.0406(8) 0.0736(12) 0.0537(10) -0.0116(8) 0.0202(7) -0.0059(8)

loop_
_atom_type_symbol
_atom_type_description
_atom_type_scat_dispersion_real
_atom_type_scat_dispersion_imag
_atom_type_scat_source
C C 0.0033 0.0016 'International Tables Vol C Tables 4.2.6.8 and 6.1.1.4'
H H 0.0000 0.0000 'International Tables Vol C Tables 4.2.6.8 and 6.1.1.4'
Ge Ge 0.1547 1.8001 'International Tables Vol C Tables 4.2.6.8 and 6.1.1.4'

loop_
_geom_angle_atom_site_label_1
_geom_angle_atom_site_label_2
_geom_angle_atom_site_label_3
_geom_angle
_geom_angle_site_symmetry_1
_geom_angle_site_symmetry_3
_geom_angle_publ_flag
C2 Ge1 C8 107.20(5) . . ?
C2 Ge1 C20 113.86(5) . . ?
C8 Ge1 C20 107.51(5) . . ?
C2 Ge1 C14 107.74(5) . . ?
C8 Ge1 C14 108.24(5) . . ?
C20 Ge1 C14 112.06(5) . . ?
C3 C2 C7 117.78(11) . . ?
C3 C2 Ge1 120.30(9) . . ?
C7 C2 Ge1 121.73(9) . . ?
C4 C3 C2 121.08(11) . . ?
C4 C3 H3 119.5 . . ?
C2 C3 H3 119.5 . . ?
C5 C4 C3 120.19(12) . . ?
C5 C4 H4 119.9 . . ?
C3 C4 H4 119.9 . . ?
C4 C5 C6 119.63(13) . . ?
C4 C5 H5 120.2 . . ?
C6 C5 H5 120.2 . . ?
C5 C6 C7 120.27(12) . . ?
C5 C6 H6 119.9 . . ?
C7 C6 H6 119.9 . . ?
C6 C7 C2 121.05(12) . . ?
C6 C7 H7 119.5 . . ?
C2 C7 H7 119.5 . . ?
C9 C8 C13 118.07(11) . . ?
C9 C8 Ge1 121.21(9) . . ?
C13 C8 Ge1 120.70(9) . . ?
C8 C9 C10 120.83(12) . . ?
C8 C9 H9 119.6 . . ?
C10 C9 H9 119.6 . . ?
C11 C10 C9 120.30(12) . . ?
C11 C10 H10 119.8 . . ?
C9 C10 H10 119.8 . . ?
C10 C11 C12 119.83(12) . . ?
C10 C11 H11 120.1 . . ?
C12 C11 H11 120.1 . . ?
C11 C12 C13 119.76(13) . . ?
C11 C12 H12 120.1 . . ?
C13 C12 H12 120.1 . . ?
C12 C13 C8 121.20(12) . . ?
C12 C13 H13 119.4 . . ?
C8 C13 H13 119.4 . . ?
C19 C14 C15 117.67(11) . . ?
C19 C14 Ge1 120.12(9) . . ?
C15 C14 Ge1 122.14(9) . . ?
C16 C15 C14 120.97(12) . . ?
C16 C15 H15 119.5 . . ?
C14 C15 H15 119.5 . . ?
C17 C16 C15 120.27(13) . . ?
C17 C16 H16 119.9 . . ?
C15 C16 H16 119.9 . . ?
C16 C17 C18 119.71(13) . . ?
C16 C17 H17 120.1 . . ?
C18 C17 H17 120.1 . . ?
C17 C18 C19 120.04(13) . . ?
C17 C18 H18 120.0 . . ?
C19 C18 H18 120.0 . . ?
C18 C19 C14 121.33(12) . . ?
C18 C19 H19 119.3 . . ?
C14 C19 H19 119.3 . . ?
C21 C20 C22 121.02(13) . . ?
C21 C20 Ge1 116.70(12) . . ?
C22 C20 Ge1 122.08(9) . . ?
C20 C21 H21A 120.0 . . ?
C20 C21 H21B 120.0 . . ?
H21A C21 H21B 120.0 . . ?
C20 C22 C23 117.48(10) . . ?
C20 C22 H22A 107.9 . . ?
C23 C22 H22A 107.9 . . ?
C20 C22 H22B 107.9 . . ?
C23 C22 H22B 107.9 . . ?
H22A C22 H22B 107.2 . . ?
C24 C23 C29 108.81(10) . . ?
C24 C23 C28 108.84(11) . . ?
C29 C23 C28 107.43(11) . . ?
C24 C23 C22 112.59(10) . . ?
C29 C23 C22 111.53(10) . . ?
C28 C23 C22 107.46(10) . . ?
C23 C24 C25 110.25(11) . . ?
C23 C24 H24A 109.6 . . ?
C25 C24 H24A 109.6 . . ?
C23 C24 H24B 109.6 . . ?
C25 C24 H24B 109.6 . . ?
H24A C24 H24B 108.1 . . ?
C31 C25 C26 108.60(14) . . ?
C31 C25 C24 109.89(12) . . ?
C26 C25 C24 109.43(13) . . ?
C31 C25 H25 109.6 . . ?
C26 C25 H25 109.6 . . ?
C24 C25 H25 109.6 . . ?
C27 C26 C25 109.81(13) . . ?
C27 C26 H26A 109.7 . . ?
C25 C26 H26A 109.7 . . ?
C27 C26 H26B 109.7 . . ?
C25 C26 H26B 109.7 . . ?
H26A C26 H26B 108.2 . . ?
C32 C27 C26 109.78(15) . . ?
C32 C27 C28 109.00(14) . . ?
C26 C27 C28 109.42(14) . . ?
C32 C27 H27 109.5 . . ?
C26 C27 H27 109.5 . . ?
C28 C27 H27 109.5 . . ?
C27 C28 C23 111.19(12) . . ?
C27 C28 H28A 109.4 . . ?
C23 C28 H28A 109.4 . . ?
C27 C28 H28B 109.4 . . ?
C23 C28 H28B 109.4 . . ?
H28A C28 H28B 108.0 . . ?
C23 C29 C30 110.61(11) . . ?
C23 C29 H29A 109.5 . . ?
C30 C29 H29A 109.5 . . ?
C23 C29 H29B 109.5 . . ?
C30 C29 H29B 109.5 . . ?
H29A C29 H29B 108.1 . . ?
C32 C30 C31 109.72(14) . . ?
C32 C30 C29 109.84(13) . . ?
C31 C30 C29 109.09(12) . . ?
C32 C30 H30 109.4 . . ?
C31 C30 H30 109.4 . . ?
C29 C30 H30 109.4 . . ?
C30 C31 C25 109.34(12) . . ?
C30 C31 H31A 109.8 . . ?
C25 C31 H31A 109.8 . . ?
C30 C31 H31B 109.8 . . ?
C25 C31 H31B 109.8 . . ?
H31A C31 H31B 108.3 . . ?
C27 C32 C30 109.32(13) . . ?
C27 C32 H32A 109.8 . . ?
C30 C32 H32A 109.8 . . ?
C27 C32 H32B 109.8 . . ?
C30 C32 H32B 109.8 . . ?
H32A C32 H32B 108.3 . . ?

loop_
_geom_bond_atom_site_label_1
_geom_bond_atom_site_label_2
_geom_bond_distance
_geom_bond_site_symmetry_2
_geom_bond_publ_flag
Ge1 C2 1.9520(12) . ?
Ge1 C8 1.9549(12) . ?
Ge1 C20 1.9570(13) . ?
Ge1 C14 1.9614(12) . ?
C2 C3 1.3919(16) . ?
C2 C7 1.3962(16) . ?
C3 C4 1.3912(18) . ?
C3 H3 0.9500 . ?
C4 C5 1.3760(19) . ?
C4 H4 0.9500 . ?
C5 C6 1.383(2) . ?
C5 H5 0.9500 . ?
C6 C7 1.3846(19) . ?
C6 H6 0.9500 . ?
C7 H7 0.9500 . ?
C8 C9 1.3899(17) . ?
C8 C13 1.4002(17) . ?
C9 C10 1.3927(18) . ?
C9 H9 0.9500 . ?
C10 C11 1.382(2) . ?
C10 H10 0.9500 . ?
C11 C12 1.386(2) . ?
C11 H11 0.9500 . ?
C12 C13 1.3890(18) . ?
C12 H12 0.9500 . ?
C13 H13 0.9500 . ?
C14 C19 1.3926(17) . ?
C14 C15 1.3990(17) . ?
C15 C16 1.3893(18) . ?
C15 H15 0.9500 . ?
C16 C17 1.380(2) . ?
C16 H16 0.9500 . ?
C17 C18 1.381(2) . ?
C17 H17 0.9500 . ?
C18 C19 1.3896(18) . ?
C18 H18 0.9500 . ?
C19 H19 0.9500 . ?
C20 C21 1.329(2) . ?
C20 C22 1.5138(19) . ?
C21 H21A 0.9500 . ?
C21 H21B 0.9500 . ?
C22 C23 1.5417(16) . ?
C22 H22A 0.9900 . ?
C22 H22B 0.9900 . ?
C23 C24 1.5315(16) . ?
C23 C29 1.5323(17) . ?
C23 C28 1.5338(18) . ?
C24 C25 1.5367(19) . ?
C24 H24A 0.9900 . ?
C24 H24B 0.9900 . ?
C25 C31 1.530(2) . ?
C25 C26 1.533(3) . ?
C25 H25 1.0000 . ?
C26 C27 1.522(3) . ?
C26 H26A 0.9900 . ?
C26 H26B 0.9900 . ?
C27 C32 1.516(3) . ?
C27 C28 1.530(2) . ?
C27 H27 1.0000 . ?
C28 H28A 0.9900 . ?
C28 H28B 0.9900 . ?
C29 C30 1.5345(19) . ?
C29 H29A 0.9900 . ?
C29 H29B 0.9900 . ?
C30 C32 1.522(2) . ?
C30 C31 1.530(2) . ?
C30 H30 1.0000 . ?
C31 H31A 0.9900 . ?
C31 H31B 0.9900 . ?
C32 H32A 0.9900 . ?
C32 H32B 0.9900 . ?

loop_
_geom_torsion_atom_site_label_1
_geom_torsion_atom_site_label_2
_geom_torsion_atom_site_label_3
_geom_torsion_atom_site_label_4
_geom_torsion
_geom_torsion_site_symmetry_1
_geom_torsion_site_symmetry_2
_geom_torsion_site_symmetry_3
_geom_torsion_site_symmetry_4
_geom_torsion_publ_flag
C7 C2 C3 C4 0.20(18) . . . . ?
Ge1 C2 C3 C4 175.34(10) . . . . ?
C2 C3 C4 C5 -0.3(2) . . . . ?
C3 C4 C5 C6 0.3(2) . . . . ?
C4 C5 C6 C7 -0.2(2) . . . . ?
C5 C6 C7 C2 0.2(2) . . . . ?
C3 C2 C7 C6 -0.2(2) . . . . ?
Ge1 C2 C7 C6 -175.23(11) . . . . ?
C13 C8 C9 C10 -0.34(18) . . . . ?
Ge1 C8 C9 C10 178.41(9) . . . . ?
C8 C9 C10 C11 -0.68(19) . . . . ?
C9 C10 C11 C12 0.70(19) . . . . ?
C10 C11 C12 C13 0.3(2) . . . . ?
C11 C12 C13 C8 -1.3(2) . . . . ?
C9 C8 C13 C12 1.36(19) . . . . ?
Ge1 C8 C13 C12 -177.40(10) . . . . ?
C19 C14 C15 C16 -0.77(19) . . . . ?
Ge1 C14 C15 C16 -177.66(11) . . . . ?
C14 C15 C16 C17 1.2(2) . . . . ?
C15 C16 C17 C18 -0.7(2) . . . . ?
C16 C17 C18 C19 -0.2(2) . . . . ?
C17 C18 C19 C14 0.6(2) . . . . ?
C15 C14 C19 C18 -0.10(18) . . . . ?
Ge1 C14 C19 C18 176.87(10) . . . . ?
C21 C20 C22 C23 -82.94(18) . . . . ?
Ge1 C20 C22 C23 102.42(12) . . . . ?
C20 C22 C23 C24 -53.70(15) . . . . ?
C20 C22 C23 C29 68.95(14) . . . . ?
C20 C22 C23 C28 -173.55(11) . . . . ?
C29 C23 C24 C25 58.41(15) . . . . ?
C28 C23 C24 C25 -58.38(15) . . . . ?
C22 C23 C24 C25 -177.42(12) . . . . ?
C23 C24 C25 C31 -59.38(16) . . . . ?
C23 C24 C25 C26 59.79(16) . . . . ?
C31 C25 C26 C27 60.00(17) . . . . ?
C24 C25 C26 C27 -59.95(17) . . . . ?
C25 C26 C27 C32 -60.31(17) . . . . ?
C25 C26 C27 C28 59.28(18) . . . . ?
C32 C27 C28 C23 61.03(17) . . . . ?
C26 C27 C28 C23 -59.04(17) . . . . ?
C24 C23 C28 C27 58.28(15) . . . . ?
C29 C23 C28 C27 -59.39(15) . . . . ?
C22 C23 C28 C27 -179.53(12) . . . . ?
C24 C23 C29 C30 -59.27(15) . . . . ?
C28 C23 C29 C30 58.41(15) . . . . ?
C22 C23 C29 C30 175.93(11) . . . . ?
C23 C29 C30 C32 -59.94(16) . . . . ?
C23 C29 C30 C31 60.36(16) . . . . ?
C32 C30 C31 C25 60.46(16) . . . . ?
C29 C30 C31 C25 -59.91(17) . . . . ?
C26 C25 C31 C30 -59.91(16) . . . . ?
C24 C25 C31 C30 59.76(17) . . . . ?
C26 C27 C32 C30 59.88(17) . . . . ?
C28 C27 C32 C30 -59.97(18) . . . . ?
C31 C30 C32 C27 -60.04(17) . . . . ?
C29 C30 C32 C27 59.88(17) . . . . ?
